data_4072168
loop_
_publ_author_name
'Sadowy, Amber L.'
'Ferguson, Michael J.'
'McDonald, Robert'
'Tykwinski, Rik R.'

_publ_section_title
;
 Chiralcis-Platinum Acetylide Complexes via Diphosphine Ligand Exchange:
 Effect of the Ligand
;
_journal_issue 23
_journal_name_full Organometallics
_journal_page_first 6321
_journal_paper_doi 10.1021/om800633h
_journal_volume 27
_journal_year 2008
_chemical_formula_moiety 'C54 H44 P2 Pt'
_chemical_formula_sum 'C54 H44 P2 Pt'
_chemical_formula_weight 949.92
_chemical_name_systematic
;

 ?

;
_space_group_IT_number 14
_symmetry_cell_setting monoclinic
_symmetry_space_group_name_Hall '-P 2yn'
_symmetry_space_group_name_H-M 'P 1 21/n 1'
_atom_sites_solution_hydrogens geom
_atom_sites_solution_primary direct
_atom_sites_solution_secondary difmap
_audit_creation_method SHELXL-97
_cell_angle_alpha 90.00
_cell_angle_beta 90.4470(10)
_cell_angle_gamma 90.00
_cell_formula_units_Z 2
_cell_length_a 13.6022(8)
_cell_length_b 8.5341(5)
_cell_length_c 18.0885(11)
_cell_measurement_reflns_used 7335
_cell_measurement_temperature 193(2)
_cell_measurement_theta_max 26.25
_cell_measurement_theta_min 2.25
_cell_volume 2099.7(2)
_computing_cell_refinement 'Bruker SAINT (Bruker, 1997)'
_computing_data_collection 'Bruker SMART (Bruker, 1997)'
_computing_data_reduction 'Bruker SAINT (Bruker, 1997)'
_computing_molecular_graphics 'Bruker SHELXTL (Bruker, 1997)'
_computing_publication_material 'Bruker SHELXTL (Bruker, 1997)'
_computing_structure_refinement 'SHELXL-97 (Sheldrick, 1997)'
_computing_structure_solution 'SHELXS-97 (Sheldrick, 1990)'
_diffrn_ambient_temperature 193(2)
_diffrn_detector_area_resol_mean 8.192
_diffrn_measured_fraction_theta_full 0.996
_diffrn_measured_fraction_theta_max 0.996
_diffrn_measurement_device_type 'Bruker PLATFORM diffractometer/SMART 1000 CCD area detector'
_diffrn_measurement_method '\w scans'
_diffrn_radiation_monochromator graphite
_diffrn_radiation_source 'fine-focus sealed tube'
_diffrn_radiation_type MoK\a
_diffrn_radiation_wavelength 0.71073
_diffrn_reflns_av_R_equivalents 0.0452
_diffrn_reflns_av_sigmaI/netI 0.0392
_diffrn_reflns_limit_h_max 17
_diffrn_reflns_limit_h_min -17
_diffrn_reflns_limit_k_max 10
_diffrn_reflns_limit_k_min -10
_diffrn_reflns_limit_l_max 22
_diffrn_reflns_limit_l_min -22
_diffrn_reflns_number 15514
_diffrn_reflns_theta_full 26.38
_diffrn_reflns_theta_max 26.38
_diffrn_reflns_theta_min 1.87
_diffrn_standards_decay_% 0
_diffrn_standards_interval_time 0
_diffrn_standards_number 0
_exptl_absorpt_coefficient_mu 3.455
_exptl_absorpt_correction_T_max 0.8742
_exptl_absorpt_correction_T_min 0.4556
_exptl_absorpt_correction_type multi-scan
_exptl_absorpt_process_details 'SADABS (Sheldrick, 1996)'
_exptl_crystal_colour yellow
_exptl_crystal_density_diffrn 1.502
_exptl_crystal_density_method 'not measured'
_exptl_crystal_description plate
_exptl_crystal_F_000 952
_exptl_crystal_size_max 0.27
_exptl_crystal_size_mid 0.14
_exptl_crystal_size_min 0.04
_refine_diff_density_max 0.955
_refine_diff_density_min -0.412
_refine_diff_density_rms 0.131
_refine_ls_extinction_method none
_refine_ls_goodness_of_fit_ref 1.102
_refine_ls_hydrogen_treatment constr
_refine_ls_matrix_type full
_refine_ls_number_parameters 260
_refine_ls_number_reflns 4274
_refine_ls_number_restraints 0
_refine_ls_restrained_S_all 1.102
_refine_ls_R_factor_all 0.0404
_refine_ls_R_factor_gt 0.0250
_refine_ls_shift/su_max 0.002
_refine_ls_shift/su_mean 0.000
_refine_ls_structure_factor_coef Fsqd
_refine_ls_weighting_details 'calc w=1/[\s^2^(Fo^2^)+(0.0371P)^2^+0.0000P] where P=(Fo^2^+2Fc^2^)/3'
_refine_ls_weighting_scheme calc
_refine_ls_wR_factor_gt 0.0677
_refine_ls_wR_factor_ref 0.0736
_reflns_number_gt 3258
_reflns_number_total 4274
_reflns_threshold_expression I>2\s(I)
_cod_data_source_file om800633h_si_002.cif
_cod_data_source_block 1b
_cod_depositor_comments
;
The following automatic conversions were performed:

'_symmetry_cell_setting' value 'Monoclinic' changed to 'monoclinic'
according to /home/saulius/struct/CIF-dictionaries/cif_core.dic
dictionary named 'cif_core.dic' version 2.4.1 from 2010-06-29.

Automatic conversion script
Id: cif_fix_values 1715 2011-07-08 13:25:40Z adriana 
;
_cod_original_sg_symbol_H-M 'P 21/n'
_cod_database_code 4072168

loop_
_symmetry_equiv_pos_as_xyz
'x, y, z'
'-x+1/2, y+1/2, -z+1/2'
'-x, -y, -z'
'x-1/2, -y-1/2, z-1/2'

loop_
_atom_site_label
_atom_site_type_symbol
_atom_site_fract_x
_atom_site_fract_y
_atom_site_fract_z
_atom_site_U_iso_or_equiv
_atom_site_adp_type
_atom_site_occupancy
_atom_site_symmetry_multiplicity
_atom_site_calc_flag
_atom_site_refinement_flags
Pt Pt 0.0000 0.0000 0.0000 0.01877(7) Uani 1 2 d S
P P 0.01358(7) 0.13208(11) 0.10956(5) 0.0199(2) Uani 1 1 d .
C1 C -0.1435(3) 0.0543(5) -0.0143(2) 0.0236(8) Uani 1 1 d .
C2 C -0.2277(3) 0.0840(4) -0.0267(2) 0.0256(9) Uani 1 1 d .
C3 C -0.3291(3) 0.1161(4) -0.0453(2) 0.0263(8) Uani 1 1 d .
C4 C -0.3904(3) 0.2009(5) 0.0019(2) 0.0332(10) Uani 1 1 d .
H4 H -0.3649 0.2394 0.0474 0.040 Uiso 1 1 calc R
C5 C -0.4875(3) 0.2295(6) -0.0168(2) 0.0360(11) Uani 1 1 d .
H5 H -0.5270 0.2891 0.0159 0.043 Uiso 1 1 calc R
C6 C -0.5282(3) 0.1737(5) -0.0815(2) 0.0327(10) Uani 1 1 d .
C7 C -0.4674(3) 0.0926(5) -0.1292(2) 0.0342(10) Uani 1 1 d .
H7 H -0.4932 0.0556 -0.1749 0.041 Uiso 1 1 calc R
C8 C -0.3700(3) 0.0643(5) -0.1116(2) 0.0303(9) Uani 1 1 d .
H8 H -0.3301 0.0085 -0.1455 0.036 Uiso 1 1 calc R
C9 C -0.6354(3) 0.1990(6) -0.1006(3) 0.0447(12) Uani 1 1 d .
H9A H -0.6529 0.3088 -0.0917 0.054 Uiso 1 1 calc R
H9B H -0.6762 0.1310 -0.0697 0.054 Uiso 1 1 calc R
H9C H -0.6468 0.1737 -0.1528 0.054 Uiso 1 1 calc R
C11 C 0.1154(3) 0.2703(4) 0.1126(2) 0.0238(8) Uani 1 1 d .
C12 C 0.1349(3) 0.3546(5) 0.0488(2) 0.0379(10) Uani 1 1 d .
H12 H 0.1025 0.3278 0.0039 0.045 Uiso 1 1 calc R
C13 C 0.2016(4) 0.4782(5) 0.0504(3) 0.0466(13) Uani 1 1 d .
H13 H 0.2135 0.5376 0.0069 0.056 Uiso 1 1 calc R
C14 C 0.2504(4) 0.5137(5) 0.1155(3) 0.0428(12) Uani 1 1 d .
H14 H 0.2960 0.5979 0.1169 0.051 Uiso 1 1 calc R
C15 C 0.2332(3) 0.4280(5) 0.1784(3) 0.0346(10) Uani 1 1 d .
H15 H 0.2678 0.4523 0.2228 0.042 Uiso 1 1 calc R
C16 C 0.1654(3) 0.3058(5) 0.1774(2) 0.0272(9) Uani 1 1 d .
H16 H 0.1535 0.2470 0.2210 0.033 Uiso 1 1 calc R
C21 C -0.0901(3) 0.2556(4) 0.1371(2) 0.0234(8) Uani 1 1 d .
C22 C -0.0836(3) 0.4173(5) 0.1414(2) 0.0317(9) Uani 1 1 d .
H22 H -0.0242 0.4682 0.1280 0.038 Uiso 1 1 calc R
C23 C -0.1626(4) 0.5050(5) 0.1649(3) 0.0443(12) Uani 1 1 d .
H23 H -0.1576 0.6158 0.1677 0.053 Uiso 1 1 calc R
C24 C -0.2490(3) 0.4316(6) 0.1844(3) 0.0418(11) Uani 1 1 d .
H24 H -0.3034 0.4918 0.2007 0.050 Uiso 1 1 calc R
C25 C -0.2561(3) 0.2717(6) 0.1801(2) 0.0363(11) Uani 1 1 d .
H25 H -0.3155 0.2214 0.1941 0.044 Uiso 1 1 calc R
C26 C -0.1781(3) 0.1828(5) 0.1556(2) 0.0296(9) Uani 1 1 d .
H26 H -0.1844 0.0723 0.1515 0.035 Uiso 1 1 calc R
C31 C 0.0254(3) 0.0014(4) 0.1889(2) 0.0212(7) Uani 1 1 d .
C32 C 0.0510(3) -0.1553(4) 0.1793(2) 0.0265(9) Uani 1 1 d .
H32 H 0.0659 -0.1936 0.1314 0.032 Uiso 1 1 calc R
C33 C 0.0547(3) -0.2548(5) 0.2392(2) 0.0304(9) Uani 1 1 d .
H33 H 0.0713 -0.3619 0.2321 0.037 Uiso 1 1 calc R
C34 C 0.0346(3) -0.2009(5) 0.3093(2) 0.0324(10) Uani 1 1 d .
H34 H 0.0376 -0.2706 0.3503 0.039 Uiso 1 1 calc R
C35 C 0.0101(3) -0.0454(5) 0.3200(2) 0.0282(9) Uani 1 1 d .
H35 H -0.0038 -0.0082 0.3683 0.034 Uiso 1 1 calc R
C36 C 0.0058(3) 0.0565(5) 0.2603(2) 0.0252(8) Uani 1 1 d .
H36 H -0.0103 0.1636 0.2678 0.030 Uiso 1 1 calc R

loop_
_atom_site_aniso_label
_atom_site_aniso_U_11
_atom_site_aniso_U_22
_atom_site_aniso_U_33
_atom_site_aniso_U_23
_atom_site_aniso_U_13
_atom_site_aniso_U_12
Pt 0.01708(11) 0.02117(11) 0.01809(11) -0.00116(9) 0.00153(7) 0.00086(9)
P 0.0186(5) 0.0214(5) 0.0195(5) -0.0007(4) 0.0013(4) 0.0006(4)
C1 0.026(2) 0.0236(18) 0.0217(19) -0.0026(16) 0.0031(16) -0.0018(16)
C2 0.028(2) 0.023(2) 0.025(2) 0.0024(16) 0.0006(17) 0.0001(17)
C3 0.025(2) 0.024(2) 0.030(2) 0.0066(17) 0.0014(17) 0.0005(17)
C4 0.029(2) 0.047(3) 0.023(2) 0.0026(19) -0.0013(17) 0.007(2)
C5 0.032(2) 0.049(3) 0.027(2) 0.0042(19) 0.0030(19) 0.009(2)
C6 0.025(2) 0.031(2) 0.041(2) 0.0172(19) -0.0013(19) -0.0009(18)
C7 0.037(2) 0.029(2) 0.036(2) -0.0003(19) -0.0082(19) -0.0019(19)
C8 0.030(2) 0.027(2) 0.033(2) -0.0033(19) -0.0007(18) 0.0013(19)
C9 0.027(2) 0.050(3) 0.058(3) 0.023(2) -0.006(2) 0.003(2)
C11 0.0208(19) 0.0203(19) 0.030(2) 0.0009(16) 0.0045(16) 0.0013(15)
C12 0.040(3) 0.044(3) 0.030(2) 0.003(2) -0.001(2) -0.013(2)
C13 0.053(3) 0.044(3) 0.042(3) 0.017(2) -0.001(2) -0.018(2)
C14 0.042(3) 0.034(3) 0.053(3) 0.005(2) -0.003(2) -0.013(2)
C15 0.027(2) 0.036(2) 0.041(3) -0.003(2) -0.0075(19) -0.001(2)
C16 0.025(2) 0.029(2) 0.027(2) 0.0025(17) 0.0019(17) -0.0028(17)
C21 0.0222(19) 0.028(2) 0.0198(18) -0.0045(16) 0.0010(15) 0.0042(16)
C22 0.028(2) 0.032(2) 0.035(2) -0.0044(19) -0.0011(18) 0.0026(19)
C23 0.047(3) 0.034(2) 0.052(3) -0.010(2) -0.006(2) 0.017(2)
C24 0.035(3) 0.054(3) 0.036(3) -0.010(2) 0.002(2) 0.022(2)
C25 0.026(2) 0.056(3) 0.027(2) -0.002(2) 0.0040(18) 0.006(2)
C26 0.028(2) 0.035(2) 0.025(2) -0.0006(17) 0.0011(17) 0.0035(18)
C31 0.0195(17) 0.0232(18) 0.0208(17) 0.0000(17) -0.0004(14) -0.0025(17)
C32 0.030(2) 0.024(2) 0.025(2) -0.0023(17) 0.0028(17) 0.0006(17)
C33 0.037(2) 0.020(2) 0.035(2) -0.0009(17) 0.0036(19) 0.0037(18)
C34 0.042(3) 0.033(2) 0.023(2) 0.0064(18) 0.0013(19) -0.0020(19)
C35 0.027(2) 0.036(2) 0.021(2) -0.0001(16) 0.0041(17) 0.0014(17)
C36 0.022(2) 0.0260(18) 0.027(2) -0.0030(17) -0.0005(17) 0.0012(16)

loop_
_atom_type_symbol
_atom_type_description
_atom_type_scat_dispersion_real
_atom_type_scat_dispersion_imag
_atom_type_scat_source
C C 0.0033 0.0016 'International Tables Vol C Tables 4.2.6.8 and 6.1.1.4'
H H 0.0000 0.0000 'International Tables Vol C Tables 4.2.6.8 and 6.1.1.4'
P P 0.1023 0.0942 'International Tables Vol C Tables 4.2.6.8 and 6.1.1.4'
Pt Pt -1.7033 8.3905 'International Tables Vol C Tables 4.2.6.8 and 6.1.1.4'

loop_
_geom_angle_atom_site_label_1
_geom_angle_atom_site_label_2
_geom_angle_atom_site_label_3
_geom_angle
_geom_angle_site_symmetry_1
_geom_angle_site_symmetry_3
C1 Pt C1 180.0(2) 3 .
C1 Pt P 93.95(11) 3 3
C1 Pt P 86.05(11) . 3
C1 Pt P 86.05(11) 3 .
C1 Pt P 93.95(11) . .
P Pt P 180.0 3 .
C11 P C31 108.11(18) . .
C11 P C21 101.91(17) . .
C31 P C21 101.59(17) . .
C11 P Pt 113.68(12) . .
C31 P Pt 112.73(12) . .
C21 P Pt 117.54(13) . .
C2 C1 Pt 176.3(3) . .
C1 C2 C3 177.2(4) . .
C8 C3 C4 117.1(4) . .
C8 C3 C2 121.0(4) . .
C4 C3 C2 122.0(4) . .
C5 C4 C3 121.0(4) . .
C6 C5 C4 121.6(4) . .
C5 C6 C7 117.6(4) . .
C5 C6 C9 121.8(4) . .
C7 C6 C9 120.6(4) . .
C8 C7 C6 121.4(4) . .
C7 C8 C3 121.2(4) . .
C16 C11 C12 119.7(4) . .
C16 C11 P 122.4(3) . .
C12 C11 P 117.5(3) . .
C11 C12 C13 120.4(4) . .
C14 C13 C12 119.5(4) . .
C15 C14 C13 120.4(4) . .
C14 C15 C16 120.3(4) . .
C11 C16 C15 119.7(4) . .
C22 C21 C26 119.1(4) . .
C22 C21 P 122.6(3) . .
C26 C21 P 118.3(3) . .
C23 C22 C21 120.5(4) . .
C24 C23 C22 120.0(4) . .
C25 C24 C23 119.8(4) . .
C24 C25 C26 120.7(4) . .
C25 C26 C21 119.8(4) . .
C32 C31 C36 119.0(4) . .
C32 C31 P 120.7(3) . .
C36 C31 P 120.2(3) . .
C33 C32 C31 120.2(4) . .
C32 C33 C34 120.8(4) . .
C33 C34 C35 119.9(4) . .
C34 C35 C36 120.1(4) . .
C35 C36 C31 120.0(4) . .

loop_
_geom_bond_atom_site_label_1
_geom_bond_atom_site_label_2
_geom_bond_distance
_geom_bond_site_symmetry_2
Pt C1 2.021(4) 3
Pt C1 2.021(4) .
Pt P 2.2862(10) 3
Pt P 2.2862(10) .
P C11 1.820(4) .
P C31 1.823(4) .
P C21 1.832(4) .
C1 C2 1.192(5) .
C2 C3 1.444(5) .
C3 C8 1.391(6) .
C3 C4 1.399(5) .
C4 C5 1.382(6) .
C5 C6 1.376(6) .
C6 C7 1.385(6) .
C6 C9 1.512(6) .
C7 C8 1.381(6) .
C11 C16 1.385(5) .
C11 C12 1.386(5) .
C12 C13 1.392(6) .
C13 C14 1.382(7) .
C14 C15 1.374(7) .
C15 C16 1.392(6) .
C21 C22 1.385(6) .
C21 C26 1.392(5) .
C22 C23 1.380(6) .
C23 C24 1.379(7) .
C24 C25 1.371(7) .
C25 C26 1.380(5) .
C31 C32 1.393(5) .
C31 C36 1.402(5) .
C32 C33 1.376(5) .
C33 C34 1.379(5) .
C34 C35 1.383(6) .
C35 C36 1.387(6) .

loop_
_geom_torsion_atom_site_label_1
_geom_torsion_atom_site_label_2
_geom_torsion_atom_site_label_3
_geom_torsion_atom_site_label_4
_geom_torsion
_geom_torsion_site_symmetry_1
C1 Pt P C11 52.06(18) 3
C1 Pt P C11 -127.94(18) .
P Pt P C11 173(3) 3
C1 Pt P C31 -71.42(17) 3
C1 Pt P C31 108.57(17) .
P Pt P C31 49(3) 3
C1 Pt P C21 170.93(18) 3
C1 Pt P C21 -9.07(18) .
P Pt P C21 -69(3) 3
C1 Pt C1 C2 -76(6) 3
P Pt C1 C2 -16(6) 3
P Pt C1 C2 164(6) .
Pt C1 C2 C3 10(14) .
C1 C2 C3 C8 2(9) .
C1 C2 C3 C4 -177(100) .
C8 C3 C4 C5 0.8(6) .
C2 C3 C4 C5 -179.6(4) .
C3 C4 C5 C6 1.2(7) .
C4 C5 C6 C7 -2.5(7) .
C4 C5 C6 C9 177.4(4) .
C5 C6 C7 C8 1.9(6) .
C9 C6 C7 C8 -178.1(4) .
C6 C7 C8 C3 0.1(7) .
C4 C3 C8 C7 -1.4(6) .
C2 C3 C8 C7 178.9(4) .
C31 P C11 C16 -23.0(4) .
C21 P C11 C16 83.5(3) .
Pt P C11 C16 -149.0(3) .
C31 P C11 C12 164.4(3) .
C21 P C11 C12 -89.0(3) .
Pt P C11 C12 38.5(4) .
C16 C11 C12 C13 -2.3(7) .
P C11 C12 C13 170.4(4) .
C11 C12 C13 C14 1.7(8) .
C12 C13 C14 C15 0.0(8) .
C13 C14 C15 C16 -0.9(8) .
C12 C11 C16 C15 1.4(6) .
P C11 C16 C15 -171.0(3) .
C14 C15 C16 C11 0.3(6) .
C11 P C21 C22 11.7(4) .
C31 P C21 C22 123.3(3) .
Pt P C21 C22 -113.2(3) .
C11 P C21 C26 -167.2(3) .
C31 P C21 C26 -55.6(3) .
Pt P C21 C26 67.9(3) .
C26 C21 C22 C23 1.2(6) .
P C21 C22 C23 -177.7(4) .
C21 C22 C23 C24 0.0(7) .
C22 C23 C24 C25 -0.2(8) .
C23 C24 C25 C26 -0.7(7) .
C24 C25 C26 C21 1.9(6) .
C22 C21 C26 C25 -2.1(6) .
P C21 C26 C25 176.9(3) .
C11 P C31 C32 -109.7(3) .
C21 P C31 C32 143.5(3) .
Pt P C31 C32 16.8(4) .
C11 P C31 C36 72.1(3) .
C21 P C31 C36 -34.6(3) .
Pt P C31 C36 -161.3(3) .
C36 C31 C32 C33 1.5(6) .
P C31 C32 C33 -176.6(3) .
C31 C32 C33 C34 -0.9(6) .
C32 C33 C34 C35 0.2(7) .
C33 C34 C35 C36 -0.1(6) .
C34 C35 C36 C31 0.7(6) .
C32 C31 C36 C35 -1.4(6) .
P C31 C36 C35 176.8(3) .
